data_2206474
loop_
_publ_author_name
'Fu, Yun-Long'
'Xu, Zhi-Wei'
'Ren, Jia-Lin'
'Ng, Seik Weng'

_publ_section_title
;<i>catena</i>-Poly[piperazinium(2+)
 [ferrate(III)-\m-hydroxo-\k^2^<i>O</i>:<i>O</i>-di-\m-sulfato-\k^4^<i>O</i>:<i>O</i>']
 dihydrate]
;
_journal_coeditor_code IS6107
_journal_issue 8
_journal_name_full 'Acta Crystallographica Section E'
_journal_page_first m1641
_journal_page_last m1643
_journal_paper_doi 10.1107/S1600536805023408
_journal_volume 61
_journal_year 2005
_chemical_formula_iupac '(C4 H12 N2) [Fe (O H) (S O4)2], 2H2 O'
_chemical_formula_moiety 'C4 H12 N2 2+, Fe H O9 S2, 2H2 O'
_chemical_formula_sum 'C4 H17 Fe N2 O11 S2'
_chemical_formula_weight 389.17
_chemical_name_systematic
;
catena-Poly[piperazinium(2+)
[ferrate(III)-\m-hydroxo-\k^2^O:O-di-\m-sulfato-\k^4^O:O'] dihydrate]
;
_space_group_IT_number 2
_symmetry_cell_setting triclinic
_symmetry_space_group_name_Hall '-P 1'
_symmetry_space_group_name_H-M 'P -1'
_atom_sites_solution_hydrogens geom
_atom_sites_solution_primary direct
_atom_sites_solution_secondary difmap
_audit_creation_method SHELXL-97
_cell_angle_alpha 60.4210(10)
_cell_angle_beta 76.6160(10)
_cell_angle_gamma 76.797(2)
_cell_formula_units_Z 2
_cell_length_a 7.0983(6)
_cell_length_b 10.4690(9)
_cell_length_c 10.5212(9)
_cell_measurement_reflns_used 1907
_cell_measurement_temperature 295(2)
_cell_measurement_theta_max 28.1
_cell_measurement_theta_min 2.3
_cell_volume 655.44(10)
_computing_cell_refinement 'SAINT (Bruker, 2002)'
_computing_data_collection 'SMART (Bruker, 2002)'
_computing_data_reduction SAINT
_computing_molecular_graphics 'ORTEPII (Johnson, 1976)'
_computing_publication_material SHELXL97
_computing_structure_refinement 'SHELXL97 (Sheldrick, 1997)'
_computing_structure_solution 'SHELXS97 (Sheldrick, 1997)'
_diffrn_ambient_temperature 295(2)
_diffrn_measured_fraction_theta_full 0.97
_diffrn_measured_fraction_theta_max 0.97
_diffrn_measurement_device_type 'Bruker APEX area-detector'
_diffrn_measurement_method '\f and \w'
_diffrn_radiation_monochromator graphite
_diffrn_radiation_source 'fine-focus sealed tube'
_diffrn_radiation_type MoK\a
_diffrn_radiation_wavelength 0.71073
_diffrn_reflns_av_R_equivalents 0.0167
_diffrn_reflns_av_sigmaI/netI 0.0347
_diffrn_reflns_limit_h_max 8
_diffrn_reflns_limit_h_min -6
_diffrn_reflns_limit_k_max 11
_diffrn_reflns_limit_k_min -12
_diffrn_reflns_limit_l_max 12
_diffrn_reflns_limit_l_min -12
_diffrn_reflns_number 3388
_diffrn_reflns_theta_full 25.0
_diffrn_reflns_theta_max 25.00
_diffrn_reflns_theta_min 2.25
_diffrn_standards_decay_% 0
_diffrn_standards_interval_count 0
_diffrn_standards_interval_time 0
_diffrn_standards_number 0
_exptl_absorpt_coefficient_mu 1.528
_exptl_absorpt_correction_T_max 0.901
_exptl_absorpt_correction_T_min 0.493
_exptl_absorpt_correction_type multi-scan
_exptl_absorpt_process_details '(SADABS; Sheldrick, 1996)'
_exptl_crystal_colour Yellow
_exptl_crystal_density_diffrn 1.972
_exptl_crystal_density_method 'not measured'
_exptl_crystal_description Block
_exptl_crystal_F_000 402
_exptl_crystal_size_max 0.24
_exptl_crystal_size_mid 0.09
_exptl_crystal_size_min 0.07
_refine_diff_density_max 0.71
_refine_diff_density_min -0.69
_refine_ls_extinction_method none
_refine_ls_goodness_of_fit_ref 1.22
_refine_ls_hydrogen_treatment constr
_refine_ls_matrix_type full
_refine_ls_number_parameters 193
_refine_ls_number_reflns 2264
_refine_ls_number_restraints 0
_refine_ls_restrained_S_all 1.22
_refine_ls_R_factor_all 0.042
_refine_ls_R_factor_gt 0.035
_refine_ls_shift/su_max 0.001
_refine_ls_shift/su_mean 0.000
_refine_ls_structure_factor_coef Fsqd
_refine_ls_weighting_details 'calc w = 1/[\s^2^(Fo^2^)+(0.0823P)^2^+0.1835P] where P = (Fo^2^+2Fc^2^)/3'
_refine_ls_weighting_scheme calc
_refine_ls_wR_factor_gt 0.107
_refine_ls_wR_factor_ref 0.134
_reflns_number_gt 2047
_reflns_number_total 2264
_reflns_threshold_expression I>2\s(I)
_cod_data_source_file is6107.cif
_cod_data_source_block I
_cod_original_cell_volume 655.40(10)
_cod_database_code 2206474
_cod_database_fobs_code 2206474

loop_
_symmetry_equiv_pos_as_xyz
'x, y, z'
'-x, -y, -z'

loop_
_atom_site_label
_atom_site_fract_x
_atom_site_fract_y
_atom_site_fract_z
_atom_site_U_iso_or_equiv
_atom_site_adp_type
_atom_site_calc_flag
_atom_site_refinement_flags
_atom_site_occupancy
_atom_site_disorder_assembly
_atom_site_disorder_group
_atom_site_type_symbol
Fe1 0.5000 0.5000 0.5000 0.0138(2) Uani d S 1 . . Fe
Fe2 1.0000 0.5000 0.5000 0.0134(2) Uani d S 1 . . Fe
S1 0.33260(10) 0.22180(10) 0.52730(10) 0.0170(3) Uani d . 1 . . S
S2 0.84030(10) 0.55840(10) 0.20850(10) 0.0176(3) Uani d . 1 . . S
O1 0.4906(4) 0.3049(3) 0.5057(4) 0.0287(7) Uani d . 1 . . O
O2 0.3231(4) 0.2267(3) 0.3878(3) 0.0299(7) Uani d . 1 . . O
O3 0.3717(4) 0.0700(3) 0.6401(3) 0.0308(7) Uani d . 1 . . O
O4 0.1423(3) 0.2910(3) 0.5770(3) 0.0203(6) Uani d . 1 . . O
O5 0.6466(4) 0.5793(3) 0.2923(3) 0.0242(6) Uani d . 1 . . O
O6 0.9945(4) 0.5082(3) 0.3039(3) 0.0234(6) Uani d . 1 . . O
O7 0.8455(4) 0.4448(3) 0.1653(3) 0.0325(7) Uani d . 1 . . O
O8 0.8756(4) 0.6980(3) 0.0792(3) 0.0353(7) Uani d . 1 . . O
O9 0.7493(3) 0.4206(3) 0.5782(3) 0.0167(5) Uani d . 1 . . O
O1w 0.7022(7) 0.1343(4) 0.7974(4) 0.0700(10) Uani d . 1 . . O
O2w 0.6700(10) -0.0514(8) 1.0849(8) 0.060(2) Uani d P 0.50 A 1 O
O2w' 0.842(2) -0.0260(10) 1.0730(10) 0.083(3) Uani d P 0.50 D 2 O
N1 0.1837(5) -0.0202(4) 0.4155(4) 0.0296(8) Uani d . 1 . . N
N2 0.3198(5) 0.4486(4) 0.0878(4) 0.0311(8) Uani d . 1 . . N
C1 0.1276(6) -0.1382(5) 0.5681(5) 0.0350(10) Uani d . 1 . . C
C2 -0.0110(6) -0.0699(5) 0.6574(5) 0.0330(10) Uani d . 1 . . C
C3 0.3776(6) 0.5824(5) 0.0736(5) 0.0340(10) Uani d . 1 . . C
C4 0.5068(6) 0.6579(5) -0.0730(5) 0.0350(10) Uani d . 1 . . C
H9o 0.7491 0.3395 0.6581 0.020 Uiso calc R 1 . . H
H1w1 0.7843 0.0874 0.8586 0.084 Uiso d . 1 . . H
H1w2 0.5857 0.1289 0.8461 0.084 Uiso d . 1 . . H
H2w1 0.6814 -0.0134 1.1383 0.072 Uiso d P 0.50 B 1 H
H2w2 0.7725 -0.1124 1.0824 0.072 Uiso d P 0.50 C 1 H
H2w3 0.7531 0.0062 1.1267 0.100 Uiso d P 0.50 E 2 H
H2w4 0.8286 -0.1188 1.1089 0.100 Uiso d P 0.50 F 2 H
H11 0.2535 0.0390 0.4197 0.035 Uiso calc R 1 . . H
H12 0.2599 -0.0627 0.3616 0.035 Uiso calc R 1 . . H
H21 0.2454 0.4755 0.0177 0.037 Uiso calc R 1 . . H
H22 0.2474 0.4034 0.1763 0.037 Uiso calc R 1 . . H
H1a 0.2436 -0.1906 0.6153 0.042 Uiso calc R 1 . . H
H1b 0.0654 -0.2089 0.5635 0.042 Uiso calc R 1 . . H
H2a -0.0532 -0.1480 0.7540 0.039 Uiso calc R 1 . . H
H2b 0.0568 -0.0080 0.6713 0.039 Uiso calc R 1 . . H
H3a 0.4480 0.5550 0.1541 0.040 Uiso calc R 1 . . H
H3b 0.2618 0.6506 0.0793 0.040 Uiso calc R 1 . . H
H4a 0.4323 0.6942 -0.1536 0.042 Uiso calc R 1 . . H
H4b 0.5505 0.7421 -0.0786 0.042 Uiso calc R 1 . . H

loop_
_atom_site_aniso_label
_atom_site_aniso_U_11
_atom_site_aniso_U_22
_atom_site_aniso_U_33
_atom_site_aniso_U_12
_atom_site_aniso_U_13
_atom_site_aniso_U_23
Fe1 0.0075(4) 0.0190(4) 0.0189(4) -0.0030(3) -0.0007(3) -0.0119(3)
Fe2 0.0071(4) 0.0198(4) 0.0171(4) -0.0022(3) -0.0009(3) -0.0116(3)
S1 0.0121(5) 0.0171(5) 0.0252(5) -0.0023(3) -0.0017(4) -0.0127(4)
S2 0.0123(5) 0.0271(5) 0.0156(5) -0.0039(4) -0.0003(4) -0.0117(4)
O1 0.0110(10) 0.031(2) 0.057(2) -0.0060(10) 0.0020(10) -0.033(2)
O2 0.028(2) 0.039(2) 0.033(2) -0.0060(10) 0.0010(10) -0.0270(10)
O3 0.024(2) 0.021(2) 0.040(2) 0.0020(10) -0.0040(10) -0.0100(10)
O4 0.0090(10) 0.0240(10) 0.0300(10) -0.0030(10) 0.0000(10) -0.0150(10)
O5 0.0110(10) 0.042(2) 0.0200(10) -0.0030(10) 0.0000(10) -0.0160(10)
O6 0.0120(10) 0.042(2) 0.0230(10) -0.0010(10) -0.0010(10) -0.0220(10)
O7 0.033(2) 0.041(2) 0.035(2) 0.0010(10) -0.0120(10) -0.0250(10)
O8 0.033(2) 0.033(2) 0.025(2) -0.0090(10) 0.0000(10) -0.0020(10)
O9 0.0110(10) 0.0200(10) 0.0180(10) -0.0050(10) -0.0030(10) -0.0070(10)
O1w 0.121(4) 0.041(2) 0.036(2) -0.006(2) -0.006(2) -0.013(2)
O2w 0.091(7) 0.033(4) 0.033(4) 0.012(4) -0.015(4) -0.004(3)
O2w' 0.130(10) 0.062(6) 0.044(5) -0.028(6) -0.001(6) -0.013(4)
N1 0.020(2) 0.030(2) 0.043(2) -0.0040(10) 0.001(2) -0.022(2)
N2 0.017(2) 0.056(2) 0.024(2) -0.011(2) 0.0040(10) -0.023(2)
C1 0.022(2) 0.032(2) 0.049(3) -0.002(2) 0.000(2) -0.020(2)
C2 0.023(2) 0.041(3) 0.038(2) -0.009(2) -0.002(2) -0.021(2)
C3 0.018(2) 0.060(3) 0.034(2) -0.008(2) 0.0001(2) -0.031(2)
C4 0.023(2) 0.044(3) 0.033(2) -0.004(2) -0.001(2) -0.015(2)

loop_
_atom_type_symbol
_atom_type_description
_atom_type_scat_dispersion_real
_atom_type_scat_dispersion_imag
_atom_type_scat_source
C C 0.0033 0.0016 'International Tables Vol C Tables 4.2.6.8 and 6.1.1.4'
H H 0.0000 0.0000 'International Tables Vol C Tables 4.2.6.8 and 6.1.1.4'
N N 0.0061 0.0033 'International Tables Vol C Tables 4.2.6.8 and 6.1.1.4'
O O 0.0106 0.0060 'International Tables Vol C Tables 4.2.6.8 and 6.1.1.4'
S S 0.1246 0.1234 'International Tables Vol C Tables 4.2.6.8 and 6.1.1.4'
Fe Fe 0.3463 0.8444 'International Tables Vol C Tables 4.2.6.8 and 6.1.1.4'

loop_
_geom_angle_atom_site_label_1
_geom_angle_atom_site_label_2
_geom_angle_atom_site_label_3
_geom_angle_site_symmetry_1
_geom_angle_site_symmetry_3
_geom_angle
_geom_angle_publ_flag
O1 Fe1 O1 . 2_666 180 no
O1 Fe1 O5 . . 91.70(10) yes
O1 Fe1 O5 . 2_666 88.40(10) yes
O1 Fe1 O9 . . 90.40(10) yes
O1 Fe1 O9 . 2_666 89.60(10) yes
O5 Fe1 O5 . 2_666 180 no
O5 Fe1 O9 . . 89.60(10) yes
O5 Fe1 O9 . 2_666 90.40(10) yes
O9 Fe1 O9 . 2_666 180 no
O4 Fe2 O4 1_655 2_666 180 no
O4 Fe2 O6 1_655 . 91.20(10) yes
O4 Fe2 O6 1_655 2_766 88.80(10) yes
O4 Fe2 O9 1_655 . 89.70(10) yes
O4 Fe2 O9 1_655 2_766 90.30(10) yes
O6 Fe2 O6 . 2_766 180 no
O6 Fe2 O9 . . 90.00(10) yes
O6 Fe2 O9 . 2_766 90.00(10) yes
O9 Fe2 O9 . 2_766 180 no
O3 S1 O2 . . 110.6(2) no
O3 S1 O1 . . 109.4(2) no
O2 S1 O1 . . 109.2(2) no
O3 S1 O4 . . 108.7(2) no
O2 S1 O4 . . 109.5(2) no
O1 S1 O4 . . 109.5(2) no
O8 S2 O7 . . 110.3(2) no
O8 S2 O5 . . 108.9(2) no
O7 S2 O5 . . 110.3(2) no
O8 S2 O6 . . 109.9(2) no
O7 S2 O6 . . 108.0(2) no
O5 S2 O6 . . 109.40(10) no
S1 O1 Fe1 . . 135.0(2) no
S1 O4 Fe2 . 1_455 133.9(2) no
S2 O5 Fe1 . . 141.4(2) no
S2 O6 Fe2 . . 133.7(2) no
Fe1 O9 Fe2 . . 129.70(10) no
Fe1 O9 H9o . . 115.1 no
Fe2 O9 H9o . . 115.1 no
H1w1 O1w H1w2 . . 108.6 no
H2w1 O2w H2w2 . . 109.2 no
H2w3 O2w' H2w4 . . 105.0 no
C2 N1 C1 2_556 . 111.8(3) no
C2 N1 H11 2_556 . 109.3 no
C1 N1 H11 . . 109.3 no
C2 N1 H12 2_556 . 109.3 no
C1 N1 H12 . . 109.3 no
H11 N1 H12 . . 107.9 no
C3 N2 C4 . 2_665 112.0(3) no
C3 N2 H21 . . 109.2 no
C4 N2 H21 2_665 . 109.2 no
C3 N2 H22 . . 109.2 no
C4 N2 H22 2_665 . 109.2 no
H21 N2 H22 . . 107.9 no
N1 C1 C2 . . 110.0(4) no
N1 C1 H1a . . 109.7 no
C2 C1 H1a . . 109.7 no
N1 C1 H1b . . 109.7 no
C2 C1 H1b . . 109.7 no
H1a C1 H1b . . 108.2 no
N1 C2 C1 2_556 . 111.7(4) no
N1 C2 H2a 2_556 . 109.3 no
C1 C2 H2a . . 109.3 no
N1 C2 H2b 2_556 . 109.3 no
C1 C2 H2b . . 109.3 no
H2a C2 H2b . . 107.9 no
N2 C3 C4 . . 110.3(3) no
N2 C3 H3a . . 109.6 no
C4 C3 H3a . . 109.6 no
N2 C3 H3b . . 109.6 no
C4 C3 H3b . . 109.6 no
H3a C3 H3b . . 108.1 no
N2 C4 C3 2_665 . 110.3(4) no
N2 C4 H4a 2_665 . 109.6 no
C3 C4 H4a . . 109.6 no
N2 C4 H4b 2_665 . 109.6 no
C3 C4 H4b . . 109.6 no
H4a C4 H4b . . 108.1 no

loop_
_geom_bond_atom_site_label_1
_geom_bond_atom_site_label_2
_geom_bond_site_symmetry_2
_geom_bond_distance
_geom_bond_publ_flag
Fe1 O1 . 2.030(3) yes
Fe1 O1 2_666 2.030(3) yes
Fe1 O5 . 2.025(2) yes
Fe1 O5 2_666 2.025(2) yes
Fe1 O9 . 1.956(2) yes
Fe1 O9 2_666 1.956(2) yes
Fe2 O4 1_655 2.021(2) yes
Fe2 O4 2_666 2.021(2) yes
Fe2 O6 . 2.032(2) yes
Fe2 O6 2_766 2.032(2) yes
Fe2 O9 . 1.964(2) yes
Fe2 O9 2_766 1.964(2) yes
S1 O3 . 1.449(3) no
S1 O2 . 1.460(3) no
S1 O1 . 1.483(3) no
S1 O4 . 1.491(2) no
S2 O8 . 1.448(3) no
S2 O7 . 1.459(3) no
S2 O5 . 1.485(3) no
S2 O6 . 1.486(3) no
O4 Fe2 1_455 2.021(2) no
N1 C2 2_556 1.474(5) no
N1 C1 . 1.494(6) no
N2 C3 . 1.476(6) no
N2 C4 2_665 1.496(6) no
C1 C2 . 1.508(6) no
C2 N1 2_556 1.474(5) no
C3 C4 . 1.522(6) no
C4 N2 2_665 1.496(6) no
O9 H9o . 0.8500 no
O1w H1w1 . 0.85 no
O1w H1w2 . 0.86 no
O2w H2w1 . 0.86 no
O2w H2w2 . 0.86 no
O2w' H2w3 . 0.87 no
O2w' H2w4 . 0.87 no
N1 H11 . 0.90 no
N1 H12 . 0.90 no
N2 H21 . 0.90 no
N2 H22 . 0.90 no
C1 H1a . 0.97 no
C1 H1b . 0.97 no
C2 H2a . 0.97 no
C2 H2b . 0.97 no
C3 H3a . 0.97 no
C3 H3b . 0.97 no
C4 H4a . 0.97 no
C4 H4b . 0.97 no

loop_
_geom_hbond_atom_site_label_D
_geom_hbond_atom_site_label_H
_geom_hbond_atom_site_label_A
_geom_hbond_site_symmetry_A
_geom_hbond_distance_DH
_geom_hbond_distance_HA
_geom_hbond_distance_DA
_geom_hbond_angle_DHA
_geom_hbond_publ_flag
O9 H9o O1w . 0.85 1.97 2.773(4) 158 yes
O1w H1w1 O2w . 0.85 2.16 2.657(8) 117 yes
O1w H1w2 O2w 2_657 0.86 1.99 2.780(10) 152 yes
O1w H1w1 O2w' . 0.85 2.06 2.830(10) 150 yes
O2w H2w1 O3 2_657 0.86 2.06 2.752(8) 137 yes
O2w H2w2 O8 1_546 0.86 1.97 2.717(8) 146 yes
O2w' H2w3 O3 2_657 0.87 2.20 2.910(10) 139 yes
O2w' H2w4 O8 1_546 0.87 2.03 2.820(10) 149 yes
N1 H11 O2 . 0.90 1.98 2.835(5) 157 yes
N1 H12 O1w 2_656 0.90 2.09 2.909(5) 151 yes
N2 H21 O7 2_665 0.90 1.89 2.762(4) 163 yes
N2 H22 O2 . 0.90 2.17 2.852(5) 132 yes

loop_
_geom_torsion_atom_site_label_1
_geom_torsion_atom_site_label_2
_geom_torsion_atom_site_label_3
_geom_torsion_atom_site_label_4
_geom_torsion_site_symmetry_1
_geom_torsion_site_symmetry_4
_geom_torsion
_geom_torsion_publ_flag
O3 S1 O1 Fe1 . . -129.5(3) no
O2 S1 O1 Fe1 . . 109.4(3) no
O4 S1 O1 Fe1 . . -10.5(3) no
O9 Fe1 O1 S1 . . 149.5(3) no
O9 Fe1 O1 S1 2_666 . -30.5(3) no
O5 Fe1 O1 S1 . . -120.9(3) no
O5 Fe1 O1 S1 2_666 . 59.1(3) no
O3 S1 O4 Fe2 . 1_455 171.3(2) no
O2 S1 O4 Fe2 . 1_455 -67.8(2) no
O1 S1 O4 Fe2 . 1_455 51.9(3) no
O8 S2 O5 Fe1 . . -150.8(3) no
O7 S2 O5 Fe1 . . 88.0(3) no
O6 S2 O5 Fe1 . . -30.7(3) no
O9 Fe1 O5 S2 . . 20.5(3) no
O9 Fe1 O5 S2 2_666 . -159.5(3) no
O1 Fe1 O5 S2 . . -69.9(3) no
O1 Fe1 O5 S2 2_666 . 110.1(3) no
O8 S2 O6 Fe2 . . 106.5(3) no
O7 S2 O6 Fe2 . . -133.1(2) no
O5 S2 O6 Fe2 . . -13.1(3) no
O9 Fe2 O6 S2 2_766 . -135.8(2) no
O9 Fe2 O6 S2 . . 44.2(2) no
O4 Fe2 O6 S2 1_655 . 133.9(2) no
O4 Fe2 O6 S2 2_666 . -46.1(2) no
O5 Fe1 O9 Fe2 . . 34.35(17) no
O5 Fe1 O9 Fe2 2_666 . -145.7(2) no
O1 Fe1 O9 Fe2 . . 126.0(2) no
O1 Fe1 O9 Fe2 2_666 . -54.0(2) no
O4 Fe2 O9 Fe1 1_655 . -145.9(2) no
O4 Fe2 O9 Fe1 2_666 . 34.2(2) no
O6 Fe2 O9 Fe1 . . -54.7(2) no
O6 Fe2 O9 Fe1 2_766 . 125.4(2) no
C2 N1 C1 C2 2_556 . -55.3(5) no
N1 C1 C2 N1 . 2_556 55.2(5) no
C4 N2 C3 C4 2_665 . 56.8(5) no
N2 C3 C4 N2 . 2_665 -55.8(5) no
